data_2005210
loop_
_publ_author_name
'Clegg, W.'
'Scott, A. J.'
'Lesley, G.'
'Marder, T. B.'
'Norman, N. C.'

_publ_section_title
;
 The Products of Catalysed Diboration of Bis(<i>p</i>-tolyl)ethyne and
 of 4-Cyanophenylethyne by Bis(catecholato-<i>O</i>,<i>O</i>')diboron
;
_journal_issue 8
_journal_name_full 'Acta Crystallographica Section C'
_journal_page_first 1991
_journal_page_last 1995
_journal_paper_doi 10.1107/S0108270196006622
_journal_volume 52
_journal_year 1996
_chemical_formula_sum 'C21 H13 B2 N O4'
_chemical_formula_weight 364.94
_chemical_name_systematic
;
 (Z)-1,2-bis(benzo-1',3',2'-dioxaborolan-2'-yl)-1-(4'-cyanophenyl)ethene
;
_space_group_IT_number 14
_symmetry_cell_setting monoclinic
_symmetry_space_group_name_Hall '-P 2ybc'
_symmetry_space_group_name_H-M 'P 1 21/c 1'
_audit_creation_method SHELXL
_cell_angle_alpha 90
_cell_angle_beta 104.920(2)
_cell_angle_gamma 90
_cell_formula_units_Z 4
_cell_length_a 16.253(1)
_cell_length_b 13.023(1)
_cell_length_c 8.5856(8)
_cell_measurement_reflns_used 7574
_cell_measurement_temperature 160(2)
_cell_measurement_theta_max 28.40
_cell_measurement_theta_min 2.46
_cell_volume 1756.0(2)
_computing_cell_refinement 'local programs'
_computing_data_collection 'SMART (Siemens, 1995)'
_computing_data_reduction 'SAINT (Siemens, 1995)'
_computing_molecular_graphics SHELXTL
_computing_publication_material 'SHELXTL and local programs'
_computing_structure_refinement SHELXTL
_computing_structure_solution 'SHELXTL (Sheldrick, 1994)'
_diffrn_ambient_temperature 160(2)
_diffrn_measurement_device 'Siemens SMART CCD diffractometer'
_diffrn_measurement_method '\w rotation with narrow frames'
_diffrn_radiation_monochromator graphite
_diffrn_radiation_source 'fine-focus sealed tube'
_diffrn_radiation_type MoK\a
_diffrn_radiation_wavelength 0.71073
_diffrn_reflns_av_R_equivalents 0.0244
_diffrn_reflns_av_sigmaI/netI 0.0215
_diffrn_reflns_limit_h_max 20
_diffrn_reflns_limit_h_min -16
_diffrn_reflns_limit_k_max 12
_diffrn_reflns_limit_k_min -17
_diffrn_reflns_limit_l_max 11
_diffrn_reflns_limit_l_min -11
_diffrn_reflns_number 10438
_diffrn_reflns_theta_max 28.45
_diffrn_reflns_theta_min 1.30
_diffrn_standards_decay_% 0
_diffrn_standards_number none
_exptl_absorpt_coefficient_mu 0.094
_exptl_absorpt_correction_type none
_exptl_crystal_colour Yellow
_exptl_crystal_density_diffrn 1.38
_exptl_crystal_density_method 'not measured'
_exptl_crystal_description Block
_exptl_crystal_F_000 752
_exptl_crystal_size_max 0.65
_exptl_crystal_size_mid 0.60
_exptl_crystal_size_min 0.26
_refine_diff_density_max 0.251
_refine_diff_density_min -0.203
_refine_ls_extinction_coef 0.0127(11)
_refine_ls_extinction_method 'SHELXL93 (Sheldrick, 1993)'
_refine_ls_goodness_of_fit_all 1.031
_refine_ls_goodness_of_fit_obs 1.032
_refine_ls_hydrogen_treatment 'riding (see text)'
_refine_ls_matrix_type full
_refine_ls_number_parameters 254
_refine_ls_number_reflns 3980
_refine_ls_number_restraints 0
_refine_ls_restrained_S_all 1.047
_refine_ls_restrained_S_obs 1.032
_refine_ls_R_factor_all 0.0416
_refine_ls_R_factor_obs 0.0354
_refine_ls_shift/esd_max 0.000
_refine_ls_shift/esd_mean 0.000
_refine_ls_structure_factor_coef Fsqd
_refine_ls_weighting_details 'w = 1/[\s^2^(Fo^2^)+(0.0424P)^2^+0.5485P] where P=(Fo^2^+2Fc^2^)/3'
_refine_ls_weighting_scheme calc
_refine_ls_wR_factor_all 0.0963
_refine_ls_wR_factor_obs 0.0882
_reflns_number_observed 3477
_reflns_number_total 3984
_reflns_observed_criterion >2\s(I)
_cod_data_source_file ab1383.cif
_cod_data_source_block II
_cod_depositor_comments
;
The following automatic conversions were performed:

'_refine_ls_weighting_scheme' value 'calc w =
1/[\s^2^(Fo^2^)+(0.0424P)^2^+0.5485P] where P=(Fo^2^+2Fc^2^)/3' was
changed to 'calc'. New tag '_refine_ls_weighting_details' was
created. The value of the new tag was set to 'w =
1/[\s^2^(Fo^2^)+(0.0424P)^2^+0.5485P] where P=(Fo^2^+2Fc^2^)/3'.

Automatic conversion script
Id: cif_fix_values 3143 2015-03-26 13:38:13Z robertas 
;
_cod_original_cell_volume 1755.9(3)
_cod_original_sg_symbol_H-M 'P 21/c'
_cod_database_code 2005210

loop_
_symmetry_equiv_pos_as_xyz
'x, y, z'
'-x, y+1/2, -z+1/2'
'-x, -y, -z'
'x, -y-1/2, z-1/2'

loop_
_atom_site_aniso_label
_atom_site_aniso_U_11
_atom_site_aniso_U_22
_atom_site_aniso_U_33
_atom_site_aniso_U_12
_atom_site_aniso_U_13
_atom_site_aniso_U_23
C1 0.0255(5) 0.0237(5) 0.0247(5) 0.0005(4) 0.0074(4) -0.0009(4)
C2 0.0281(5) 0.0252(5) 0.0261(5) 0.0000(4) 0.0055(4) 0.0009(4)
B1 0.0282(6) 0.0246(6) 0.0217(5) -0.0002(5) 0.0027(4) -0.0026(4)
O1 0.0301(4) 0.0236(4) 0.0268(4) 0.0012(3) 0.0047(3) 0.0034(3)
O2 0.0349(4) 0.0263(4) 0.0313(4) 0.0052(3) 0.0091(3) 0.0024(3)
C11 0.0323(6) 0.0217(5) 0.0251(5) -0.0013(4) -0.0020(4) -0.0004(4)
C12 0.0355(6) 0.0230(5) 0.0257(5) 0.0001(4) 0.0002(4) -0.0015(4)
C13 0.0421(7) 0.0281(6) 0.0390(7) 0.0069(5) -0.0011(5) -0.0028(5)
C14 0.0509(8) 0.0237(6) 0.0439(7) 0.0021(5) -0.0117(6) 0.0035(5)
C15 0.0490(8) 0.0299(6) 0.0412(7) -0.0092(5) -0.0072(6) 0.0106(5)
C16 0.0388(6) 0.0326(6) 0.0351(6) -0.0069(5) 0.0019(5) 0.0055(5)
B2 0.0258(6) 0.0285(6) 0.0253(6) 0.0003(5) 0.0049(5) 0.0012(5)
O3 0.0322(4) 0.0258(4) 0.0295(4) 0.0019(3) -0.0014(3) -0.0014(3)
O4 0.0346(4) 0.0270(4) 0.0261(4) -0.0018(3) 0.0001(3) 0.0010(3)
C21 0.0262(5) 0.0274(6) 0.0304(6) 0.0004(4) 0.0045(4) -0.0034(4)
C22 0.0271(5) 0.0300(6) 0.0263(5) -0.0021(4) 0.0045(4) -0.0017(4)
C23 0.0437(7) 0.0291(6) 0.0394(7) -0.0033(5) 0.0065(5) 0.0019(5)
C24 0.0393(7) 0.0308(6) 0.0479(7) -0.0087(5) 0.0110(6) -0.0089(5)
C25 0.0308(6) 0.0433(7) 0.0406(7) -0.0060(5) 0.0016(5) -0.0133(6)
C26 0.0322(6) 0.0408(7) 0.0351(6) 0.0029(5) -0.0035(5) -0.0044(5)
C31 0.0265(5) 0.0247(5) 0.0223(5) 0.0001(4) 0.0070(4) 0.0001(4)
C32 0.0291(5) 0.0263(5) 0.0251(5) 0.0007(4) 0.0035(4) 0.0022(4)
C33 0.0336(6) 0.0243(5) 0.0322(6) -0.0007(4) 0.0064(5) 0.0012(4)
C34 0.0274(5) 0.0293(6) 0.0298(6) -0.0039(4) 0.0074(4) -0.0044(4)
C35 0.0273(5) 0.0324(6) 0.0308(6) 0.0018(4) 0.0002(4) -0.0016(5)
C36 0.0295(5) 0.0254(5) 0.0298(5) 0.0036(4) 0.0031(4) 0.0003(4)
C37 0.0297(6) 0.0335(6) 0.0368(6) -0.0027(5) 0.0075(5) -0.0035(5)
N1 0.0395(6) 0.0403(6) 0.0514(7) -0.0102(5) 0.0076(5) -0.0114(5)

loop_
_atom_site_label
_atom_site_occupancy
_atom_site_fract_x
_atom_site_fract_y
_atom_site_fract_z
_atom_site_U_iso_or_equiv
_atom_site_thermal_displace_type
_atom_site_calc_flag
_atom_site_refinement_flags
_atom_site_type_symbol
C1 1 .25316(7) .18996(8) .2998(1) .0244(2) Uani d . C
C2 1 .19520(7) .20460(9) .1578(1) .0267(2) Uani d . C
H2 1 .18409(7) .27280(9) .1188(1) .032 Uiso calc R H
B1 1 .26556(8) .08106(9) .3807(1) .0256(2) Uani d . B
O1 1 .21156(5) .04321(6) .46857(9) .0273(2) Uani d . O
O2 1 .33327(5) .01586(6) .3870(1) .0307(2) Uani d . O
C11 1 .24731(7) -.04965(8) .5309(1) .0281(2) Uani d . C
C12 1 .32092(7) -.06575(8) .4827(1) .0295(2) Uani d . C
C13 1 .37196(9) -0.1503(1) .5311(2) .0385(3) Uani d . C
H13 1 .42275(9) -0.1612(1) .4981(2) .046 Uiso calc R H
C14 1 .34418(9) -0.2191(1) .6321(2) .0439(3) Uani d . C
H14 1 .37688(9) -0.2790(1) .6682(2) .053 Uiso calc R H
C15 1 .27057(9) -0.2024(1) .6810(2) .0435(3) Uani d . C
H15 1 .25439(9) -0.2507(1) .7505(2) .052 Uiso calc R H
C16 1 .21934(8) -0.1162(1) .6304(2) .0369(3) Uani d . C
H16 1 .16849(8) -0.1044(1) .6628(2) .044 Uiso calc R H
B2 1 .14631(8) .1163(1) .0561(2) .0268(3) Uani d . B
O3 1 .08737(5) .12779(6) -.0918(1) .0309(2) Uani d . O
O4 1 .15934(5) .01314(6) .09762(9) .0307(2) Uani d . O
C21 1 .06359(7) .02877(9) -0.1430(1) .0285(2) Uani d . C
C22 1 .10696(7) -.04028(9) -.0290(1) .0282(2) Uani d . C
C23 1 .09523(9) -0.1446(1) -.0472(2) .0382(3) Uani d . C
H23 1 .12517(9) -0.1917(1) .0317(2) .046 Uiso calc R H
C24 1 .03698(8) -0.1775(1) -0.1877(2) .0394(3) Uani d . C
H24 1 .02722(8) -0.2489(1) -0.2054(2) .047 Uiso calc R H
C25 1 -.00681(8) -0.1087(1) -0.3015(2) .0396(3) Uani d . C
H25 1 -.04612(8) -0.1339(1) -0.3956(2) .048 Uiso calc R H
C26 1 .00547(8) -.0029(1) -0.2813(2) .0382(3) Uani d . C
H26 1 -.02473(8) .0448(1) -0.3590(2) .046 Uiso calc R H
C31 1 .30642(7) .27385(8) .3917(1) .0243(2) Uani d . C
C32 1 .28718(7) .37802(8) .3588(1) .0274(2) Uani d . C
H32 1 .23969(7) .39626(8) .2729(1) .033 Uiso calc R H
C33 1 .33628(7) .45450(9) .4494(1) .0304(2) Uani d . C
H33 1 .32249(7) .52464(9) .4257(1) .037 Uiso calc R H
C34 1 .40613(7) .42822(9) .5756(1) .0288(2) Uani d . C
C35 1 .42668(7) .32547(9) .6094(1) .0315(3) Uani d . C
H35 1 .47448(7) .30752(9) .6948(1) .038 Uiso calc R H
C36 1 .37717(7) .24955(9) .5181(1) .0291(2) Uani d . C
H36 1 .39153(7) .17953(9) .5416(1) .035 Uiso calc R H
C37 1 .45698(7) .5083(1) .6707(2) .0335(3) Uani d . C
N1 1 .49664(7) .57274(9) .7442(2) .0445(3) Uani d . N

loop_
_atom_type_symbol
_atom_type_description
_atom_type_scat_dispersion_real
_atom_type_scat_dispersion_imag
_atom_type_scat_source
C C 0.0033 0.0016 'International Tables Vol C Tables 4.2.6.8 and 6.1.1.4'
H H 0.0000 0.0000 'International Tables Vol C Tables 4.2.6.8 and 6.1.1.4'
B B 0.0013 0.0007 'International Tables Vol C Tables 4.2.6.8 and 6.1.1.4'
N N 0.0061 0.0033 'International Tables Vol C Tables 4.2.6.8 and 6.1.1.4'
O O 0.0106 0.0060 'International Tables Vol C Tables 4.2.6.8 and 6.1.1.4'

loop_
_geom_angle_atom_site_label_1
_geom_angle_atom_site_label_2
_geom_angle_atom_site_label_3
_geom_angle
_geom_angle_publ_flag
C2 C1 C31 123.45(10) no
C2 C1 B1 120.54(10) no
C31 C1 B1 115.98(9) no
C1 C2 B2 123.14(10) no
O2 B1 O1 111.70(10) no
O2 B1 C1 125.73(10) no
O1 B1 C1 122.33(10) no
B1 O1 C11 105.00(9) no
B1 O2 C12 105.02(9) no
C16 C11 C12 122.85(11) ?
C16 C11 O1 128.07(11) ?
C12 C11 O1 109.02(10) ?
C13 C12 C11 122.19(11) ?
C13 C12 O2 128.53(12) ?
C11 C12 O2 109.26(9) ?
C12 C13 C14 115.70(13) ?
C15 C14 C13 121.94(12) ?
C14 C15 C16 121.62(12) ?
C11 C16 C15 115.69(13) ?
O3 B2 O4 111.20(10) no
O3 B2 C2 125.00(10) no
O4 B2 C2 123.71(10) no
C21 O3 B2 105.10(9) no
C22 O4 B2 105.19(9) no
C26 C21 C22 121.87(11) ?
C26 C21 O3 128.75(11) ?
C22 C21 O3 109.37(9) ?
C23 C22 C21 122.15(11) ?
C23 C22 O4 128.71(11) ?
C21 C22 O4 109.14(10) ?
C22 C23 C24 116.42(12) ?
C25 C24 C23 121.63(12) ?
C24 C25 C26 121.39(12) ?
C21 C26 C25 116.55(12) ?
C36 C31 C32 118.07(10) ?
C36 C31 C1 119.67(10) ?
C32 C31 C1 122.24(10) ?
C33 C32 C31 121.06(10) ?
C32 C33 C34 119.75(11) ?
C35 C34 C33 120.08(10) ?
C35 C34 C37 120.29(11) ?
C33 C34 C37 119.63(11) ?
C36 C35 C34 119.72(10) ?
C35 C36 C31 121.31(11) ?
N1 C37 C34 178.93(14) ?

loop_
_geom_bond_atom_site_label_1
_geom_bond_atom_site_label_2
_geom_bond_distance
_geom_bond_publ_flag
C1 C2 1.349(2) no
C1 C31 1.4880(15) no
C1 B1 1.569(2) no
C2 B2 1.535(2) no
B1 O2 1.3798(14) no
B1 O1 1.3872(15) no
O1 C11 1.3880(13) ?
O2 C12 1.3889(14) ?
C11 C16 1.374(2) ?
C11 C12 1.379(2) ?
C12 C13 1.376(2) ?
C13 C14 1.401(2) ?
C14 C15 1.383(2) ?
C15 C16 1.399(2) ?
B2 O3 1.3879(14) no
B2 O4 1.3922(15) no
O3 C21 1.3848(13) ?
O4 C22 1.3834(13) ?
C21 C26 1.376(2) ?
C21 C22 1.381(2) ?
C22 C23 1.375(2) ?
C23 C24 1.395(2) ?
C24 C25 1.380(2) ?
C25 C26 1.397(2) ?
C31 C36 1.3988(15) ?
C31 C32 1.4045(15) ?
C32 C33 1.384(2) ?
C33 C34 1.396(2) ?
C34 C35 1.391(2) ?
C34 C37 1.445(2) ?
C35 C36 1.384(2) ?
C37 N1 1.144(2) ?

loop_
_cod_related_entry_id
_cod_related_entry_database
_cod_related_entry_code
1 ChemSpider 21186809
